data_4124562
loop_
_publ_author_name
'Zhang, Shi-Yuan'
'Shi, Wei'
'Cheng, Peng'
'Zaworotko, Michael J.'

_publ_section_title
;
 A Mixed-Crystal Lanthanide Zeolite-like Metal-Organic Framework as a
 Fluorescent Indicator for Lysophosphatidic Acid, a Cancer Biomarker.
;
_journal_issue 38
_journal_name_full 'Journal of the American Chemical Society'
_journal_page_first 12203
_journal_page_last 12206
_journal_paper_doi 10.1021/jacs.5b06929
_journal_volume 137
_journal_year 2015
_chemical_formula_sum 'C12 H6 N3 O7 Tb'
_chemical_formula_weight 463.12
_chemical_name_systematic
; 
 ? 
;
_space_group_IT_number 222
_symmetry_cell_setting cubic
_symmetry_space_group_name_Hall '-P 4a 2bc 3'
_symmetry_space_group_name_H-M 'P n -3 n :2'
_atom_sites_solution_hydrogens geom
_atom_sites_solution_primary direct
_atom_sites_solution_secondary difmap
_audit_creation_method SHELXL-97
_cell_angle_alpha 90.00
_cell_angle_beta 90.00
_cell_angle_gamma 90.00
_cell_formula_units_Z 48
_cell_length_a 29.2095(7)
_cell_length_b 29.2095(7)
_cell_length_c 29.2095(7)
_cell_measurement_temperature 150(2)
_cell_volume 24921.4(10)
_computing_cell_refinement CrysAlisPro
_computing_data_collection CrysAlisPro
_computing_data_reduction CrysAlisPro
_computing_structure_refinement 'SHELXL-97 (Sheldrick, 1997)'
_computing_structure_solution 'SHELXS-97 (Sheldrick, 1990)'
_diffrn_ambient_temperature 150(2)
_diffrn_measured_fraction_theta_full 0.998
_diffrn_measured_fraction_theta_max 0.998
_diffrn_measurement_device_type 'multiwire proportional'
_diffrn_measurement_method 'phi and omega scans'
_diffrn_radiation_monochromator graphite
_diffrn_radiation_source 'fine-focus sealed tube'
_diffrn_radiation_type MoK\a
_diffrn_radiation_wavelength 0.71073
_diffrn_reflns_av_R_equivalents 0.0747
_diffrn_reflns_av_sigmaI/netI 0.1042
_diffrn_reflns_limit_h_max 17
_diffrn_reflns_limit_h_min -33
_diffrn_reflns_limit_k_max 18
_diffrn_reflns_limit_k_min -34
_diffrn_reflns_limit_l_max 19
_diffrn_reflns_limit_l_min -18
_diffrn_reflns_number 20327
_diffrn_reflns_theta_full 24.99
_diffrn_reflns_theta_max 24.99
_diffrn_reflns_theta_min 2.42
_exptl_absorpt_coefficient_mu 3.434
_exptl_absorpt_correction_T_max 0.6834
_exptl_absorpt_correction_T_min 0.4688
_exptl_absorpt_correction_type multi-scan
_exptl_absorpt_process_details CrysAlisPro
_exptl_crystal_colour colourless
_exptl_crystal_density_diffrn 1.481
_exptl_crystal_density_method 'not measured'
_exptl_crystal_description polyhedron
_exptl_crystal_F_000 10560
_exptl_crystal_size_max 0.24
_exptl_crystal_size_mid 0.16
_exptl_crystal_size_min 0.08
_platon_squeeze_details
;
;
_refine_diff_density_max 1.693
_refine_diff_density_min -0.745
_refine_diff_density_rms 0.174
_refine_ls_extinction_method none
_refine_ls_goodness_of_fit_ref 0.945
_refine_ls_hydrogen_treatment constr
_refine_ls_matrix_type full
_refine_ls_number_parameters 208
_refine_ls_number_reflns 3680
_refine_ls_number_restraints 0
_refine_ls_restrained_S_all 0.945
_refine_ls_R_factor_all 0.1397
_refine_ls_R_factor_gt 0.0737
_refine_ls_shift/su_max 0.001
_refine_ls_shift/su_mean 0.000
_refine_ls_structure_factor_coef Fsqd
_refine_ls_weighting_details 'calc w=1/[\s^2^(Fo^2^)+(0.1122P)^2^+0.0000P] where P=(Fo^2^+2Fc^2^)/3'
_refine_ls_weighting_scheme calc
_refine_ls_wR_factor_gt 0.1765
_refine_ls_wR_factor_ref 0.1987
_reflns_number_gt 1763
_reflns_number_total 3680
_reflns_threshold_expression >2sigma(I)
_cod_data_source_file ja5b06929_si_002.cif
_cod_data_source_block Tb_ZMOF
_cod_depositor_comments
;
The following automatic conversions were performed:

'_symmetry_cell_setting' value 'Cubic' changed to 'cubic' according
to
/usr/data/users/saulius/crontab/automatic-downloads/current/ACS/lib/dictionaries/cif_core.dic
dictionary named 'cif_core.dic' version 2.4.2 from 2011-04-26.

'_exptl_absorpt_correction_type' value 'Multi-scan' changed to
'multi-scan' according to
/usr/data/users/saulius/crontab/automatic-downloads/current/ACS/lib/dictionaries/cif_core.dic
dictionary named 'cif_core.dic' version 2.4.2 from 2011-04-26.

Automatic conversion script
Id: cif_fix_values 3271 2015-04-21 07:52:19Z andrius 
;
_cod_original_cell_volume 24921.3(10)
_cod_original_sg_symbol_H-M Pn-3n
_cod_database_code 4124562

loop_
_symmetry_equiv_pos_as_xyz
'x, y, z'
'-x+1/2, -y+1/2, z'
'-x+1/2, y, -z+1/2'
'x, -y+1/2, -z+1/2'
'z, x, y'
'z, -x+1/2, -y+1/2'
'-z+1/2, -x+1/2, y'
'-z+1/2, x, -y+1/2'
'y, z, x'
'-y+1/2, z, -x+1/2'
'y, -z+1/2, -x+1/2'
'-y+1/2, -z+1/2, x'
'y, x, -z+1/2'
'-y+1/2, -x+1/2, -z+1/2'
'y, -x+1/2, z'
'-y+1/2, x, z'
'x, z, -y+1/2'
'-x+1/2, z, y'
'-x+1/2, -z+1/2, -y+1/2'
'x, -z+1/2, y'
'z, y, -x+1/2'
'z, -y+1/2, x'
'-z+1/2, y, x'
'-z+1/2, -y+1/2, -x+1/2'
'-x, -y, -z'
'x-1/2, y-1/2, -z'
'x-1/2, -y, z-1/2'
'-x, y-1/2, z-1/2'
'-z, -x, -y'
'-z, x-1/2, y-1/2'
'z-1/2, x-1/2, -y'
'z-1/2, -x, y-1/2'
'-y, -z, -x'
'y-1/2, -z, x-1/2'
'-y, z-1/2, x-1/2'
'y-1/2, z-1/2, -x'
'-y, -x, z-1/2'
'y-1/2, x-1/2, z-1/2'
'-y, x-1/2, -z'
'y-1/2, -x, -z'
'-x, -z, y-1/2'
'x-1/2, -z, -y'
'x-1/2, z-1/2, y-1/2'
'-x, z-1/2, -y'
'-z, -y, x-1/2'
'-z, y-1/2, -x'
'z-1/2, -y, -x'
'z-1/2, y-1/2, x-1/2'

loop_
_atom_site_label
_atom_site_type_symbol
_atom_site_fract_x
_atom_site_fract_y
_atom_site_fract_z
_atom_site_U_iso_or_equiv
_atom_site_adp_type
_atom_site_occupancy
_atom_site_symmetry_multiplicity
_atom_site_calc_flag
_atom_site_refinement_flags
Tb1 Tb 0.63651(2) 0.34562(2) 1.02726(2) 0.0466(3) Uani 1 1 d .
O1 O 0.6377(3) 0.2685(3) 1.0063(3) 0.065(3) Uani 1 1 d .
O2 O 0.6548(4) 0.2124(3) 0.9584(3) 0.063(3) Uani 1 1 d .
O3 O 0.6426(3) 0.4883(3) 1.0705(3) 0.057(3) Uani 1 1 d .
O4 O 0.6292(3) 0.4138(3) 1.0655(3) 0.052(2) Uani 1 1 d .
O5 O 0.6431(4) 0.3137(4) 1.1057(3) 0.066(3) Uani 1 1 d .
O6 O 0.5850(4) 0.2955(4) 1.1481(4) 0.091(4) Uani 1 1 d .
O7 O 0.5748(4) 0.3221(4) 1.0796(4) 0.067(3) Uani 1 1 d .
N1 N 0.6675(4) 0.3313(4) 0.9485(4) 0.051(3) Uani 1 1 d .
N2 N 0.6616(3) 0.4127(4) 0.9809(4) 0.047(3) Uani 1 1 d .
N3 N 0.6005(5) 0.3110(4) 1.1119(5) 0.058(3) Uani 1 1 d .
C1 C 0.6522(4) 0.2536(5) 0.9686(5) 0.049(3) Uani 1 1 d .
C2 C 0.6694(4) 0.2871(5) 0.9350(5) 0.048(4) Uani 1 1 d .
C3 C 0.6881(5) 0.2745(5) 0.8926(4) 0.057(4) Uani 1 1 d .
H3 H 0.6905 0.2431 0.8843 0.068 Uiso 1 1 calc R
C4 C 0.7031(5) 0.3089(5) 0.8627(6) 0.065(4) Uani 1 1 d .
H4 H 0.7152 0.3018 0.8334 0.078 Uiso 1 1 calc R
C5 C 0.6997(5) 0.3522(4) 0.8772(5) 0.056(4) Uani 1 1 d .
H5 H 0.7099 0.3762 0.8576 0.068 Uiso 1 1 calc R
C6 C 0.6821(5) 0.3634(5) 0.9196(4) 0.051(4) Uani 1 1 d .
C7 C 0.6797(5) 0.4097(5) 0.9382(5) 0.055(4) Uani 1 1 d .
C8 C 0.6954(5) 0.4488(5) 0.9154(5) 0.067(5) Uani 1 1 d .
H8 H 0.7057 0.4468 0.8846 0.080 Uiso 1 1 calc R
C9 C 0.6960(7) 0.4898(7) 0.9375(6) 0.097(7) Uani 1 1 d .
H9 H 0.7084 0.5158 0.9224 0.117 Uiso 1 1 calc R
C10 C 0.6792(7) 0.4944(5) 0.9803(7) 0.093(6) Uani 1 1 d .
H10 H 0.6795 0.5229 0.9959 0.112 Uiso 1 1 calc R
C11 C 0.6614(4) 0.4547(6) 1.0004(5) 0.054(4) Uani 1 1 d .
C12 C 0.6428(4) 0.4503(5) 1.0492(5) 0.052(4) Uani 1 1 d .

loop_
_atom_site_aniso_label
_atom_site_aniso_U_11
_atom_site_aniso_U_22
_atom_site_aniso_U_33
_atom_site_aniso_U_23
_atom_site_aniso_U_13
_atom_site_aniso_U_12
Tb1 0.0494(5) 0.0516(5) 0.0389(4) -0.0003(3) 0.0038(3) -0.0023(3)
O1 0.091(8) 0.074(7) 0.029(5) 0.001(5) 0.014(5) -0.018(6)
O2 0.107(8) 0.033(5) 0.049(6) 0.003(5) 0.015(6) 0.004(5)
O3 0.071(7) 0.058(6) 0.044(6) 0.013(5) 0.013(5) 0.009(5)
O4 0.063(6) 0.052(6) 0.041(5) -0.008(5) 0.011(5) 0.004(5)
O5 0.060(7) 0.077(8) 0.063(7) 0.002(6) 0.006(6) -0.011(6)
O6 0.128(11) 0.090(9) 0.056(7) 0.022(6) 0.027(7) -0.012(8)
O7 0.065(7) 0.083(8) 0.053(7) 0.003(6) 0.000(6) -0.018(6)
N1 0.059(8) 0.051(8) 0.043(7) 0.011(6) -0.013(6) 0.007(6)
N2 0.036(6) 0.065(8) 0.040(7) 0.006(6) -0.004(5) 0.003(6)
N3 0.079(11) 0.036(7) 0.061(9) 0.004(7) 0.025(9) -0.020(7)
C1 0.061(9) 0.035(8) 0.052(9) 0.000(8) -0.006(8) 0.006(8)
C2 0.048(8) 0.044(9) 0.052(9) 0.026(8) -0.021(7) -0.008(7)
C3 0.069(11) 0.065(10) 0.036(8) -0.004(8) -0.003(8) 0.004(8)
C4 0.063(10) 0.060(10) 0.073(11) -0.007(9) 0.031(9) 0.012(8)
C5 0.077(11) 0.023(7) 0.070(11) 0.020(7) 0.028(9) 0.005(7)
C6 0.058(9) 0.077(11) 0.019(7) -0.003(8) -0.006(7) 0.033(8)
C7 0.059(10) 0.055(10) 0.051(9) 0.002(8) 0.000(8) 0.004(8)
C8 0.092(13) 0.043(9) 0.066(10) -0.008(8) 0.032(9) -0.014(9)
C9 0.137(18) 0.082(14) 0.073(12) 0.026(11) 0.070(12) 0.019(12)
C10 0.151(18) 0.022(8) 0.107(16) 0.006(9) 0.010(13) -0.020(10)
C11 0.015(6) 0.082(11) 0.065(10) -0.037(9) -0.007(7) 0.011(7)
C12 0.043(8) 0.050(9) 0.063(10) -0.038(9) 0.007(7) -0.005(8)

loop_
_atom_type_symbol
_atom_type_description
_atom_type_scat_dispersion_real
_atom_type_scat_dispersion_imag
_atom_type_scat_source
C C 0.0033 0.0016 'International Tables Vol C Tables 4.2.6.8 and 6.1.1.4'
Tb Tb -0.1723 4.1537 'International Tables Vol C Tables 4.2.6.8 and 6.1.1.4'
N N 0.0061 0.0033 'International Tables Vol C Tables 4.2.6.8 and 6.1.1.4'
O O 0.0106 0.0060 'International Tables Vol C Tables 4.2.6.8 and 6.1.1.4'
H H 0.0000 0.0000 'International Tables Vol C Tables 4.2.6.8 and 6.1.1.4'

loop_
_geom_angle_atom_site_label_1
_geom_angle_atom_site_label_2
_geom_angle_atom_site_label_3
_geom_angle
_geom_angle_site_symmetry_1
_geom_angle_site_symmetry_3
O2 Tb1 O3 158.5(3) 40_667 32_566
O2 Tb1 O4 90.3(4) 40_667 .
O3 Tb1 O4 91.9(3) 32_566 .
O2 Tb1 O1 91.7(4) 40_667 .
O3 Tb1 O1 91.6(3) 32_566 .
O4 Tb1 O1 165.2(3) . .
O2 Tb1 O7 127.1(4) 40_667 .
O3 Tb1 O7 74.4(4) 32_566 .
O4 Tb1 O7 82.6(3) . .
O1 Tb1 O7 84.5(3) . .
O2 Tb1 O5 75.5(3) 40_667 .
O3 Tb1 O5 126.0(3) 32_566 .
O4 Tb1 O5 83.3(3) . .
O1 Tb1 O5 83.0(3) . .
O7 Tb1 O5 51.6(3) . .
O2 Tb1 N2 79.4(3) 40_667 .
O3 Tb1 N2 81.8(3) 32_566 .
O4 Tb1 N2 67.0(4) . .
O1 Tb1 N2 127.8(3) . .
O7 Tb1 N2 140.5(4) . .
O5 Tb1 N2 140.8(3) . .
O2 Tb1 N1 79.3(3) 40_667 .
O3 Tb1 N1 82.6(3) 32_566 .
O4 Tb1 N1 128.7(4) . .
O1 Tb1 N1 66.0(3) . .
O7 Tb1 N1 142.0(4) . .
O5 Tb1 N1 139.2(3) . .
N2 Tb1 N1 61.7(4) . .
O2 Tb1 N3 101.4(4) 40_667 .
O3 Tb1 N3 100.1(4) 32_566 .
O4 Tb1 N3 81.5(3) . .
O1 Tb1 N3 83.8(3) . .
O7 Tb1 N3 25.7(3) . .
O5 Tb1 N3 25.9(3) . .
N2 Tb1 N3 148.5(4) . .
N1 Tb1 N3 149.8(3) . .
C1 O1 Tb1 124.6(9) . .
C1 O2 Tb1 155.0(9) . 39_657
C12 O3 Tb1 148.7(10) . 35_656
C12 O4 Tb1 122.2(8) . .
N3 O5 Tb1 94.6(9) . .
N3 O7 Tb1 95.8(8) . .
C6 N1 C2 118.4(12) . .
C6 N1 Tb1 125.5(9) . .
C2 N1 Tb1 116.1(9) . .
C11 N2 C7 116.5(12) . .
C11 N2 Tb1 118.9(9) . .
C7 N2 Tb1 124.3(9) . .
O6 N3 O7 121.4(14) . .
O6 N3 O5 120.6(15) . .
O7 N3 O5 118.0(12) . .
O6 N3 Tb1 179.1(10) . .
O7 N3 Tb1 58.5(7) . .
O5 N3 Tb1 59.5(7) . .
O2 C1 O1 124.5(13) . .
O2 C1 C2 117.5(13) . .
O1 C1 C2 118.0(13) . .
N1 C2 C3 121.6(12) . .
N1 C2 C1 115.2(13) . .
C3 C2 C1 123.1(13) . .
C2 C3 C4 118.9(13) . .
C2 C3 H3 120.6 . .
C4 C3 H3 120.6 . .
C5 C4 C3 117.3(14) . .
C5 C4 H4 121.3 . .
C3 C4 H4 121.3 . .
C4 C5 C6 122.3(13) . .
C4 C5 H5 118.9 . .
C6 C5 H5 118.9 . .
N1 C6 C5 121.5(13) . .
N1 C6 C7 113.7(12) . .
C5 C6 C7 124.8(14) . .
N2 C7 C8 120.8(13) . .
N2 C7 C6 114.8(13) . .
C8 C7 C6 124.4(14) . .
C9 C8 C7 119.8(14) . .
C9 C8 H8 120.1 . .
C7 C8 H8 120.1 . .
C10 C9 C8 121.5(16) . .
C10 C9 H9 119.2 . .
C8 C9 H9 119.2 . .
C9 C10 C11 116.2(16) . .
C9 C10 H10 121.9 . .
C11 C10 H10 121.9 . .
N2 C11 C10 125.0(14) . .
N2 C11 C12 108.5(13) . .
C10 C11 C12 126.3(14) . .
O4 C12 O3 124.3(14) . .
O4 C12 C11 123.1(12) . .
O3 C12 C11 112.6(14) . .

loop_
_geom_bond_atom_site_label_1
_geom_bond_atom_site_label_2
_geom_bond_distance
_geom_bond_site_symmetry_2
Tb1 O2 2.255(9) 40_667
Tb1 O3 2.265(10) 32_566
Tb1 O4 2.292(9) .
Tb1 O1 2.335(10) .
Tb1 O7 2.460(10) .
Tb1 O5 2.481(10) .
Tb1 N2 2.492(11) .
Tb1 N1 2.509(11) .
Tb1 N3 2.871(13) .
O1 C1 1.257(15) .
O2 C1 1.244(15) .
O2 Tb1 2.255(9) 39_657
O3 C12 1.272(16) .
O3 Tb1 2.265(10) 35_656
O4 C12 1.234(16) .
O5 N3 1.259(14) .
O6 N3 1.235(14) .
O7 N3 1.251(15) .
N1 C6 1.330(16) .
N1 C2 1.352(17) .
N2 C11 1.353(17) .
N2 C7 1.359(16) .
C1 C2 1.475(18) .
C2 C3 1.401(18) .
C3 C4 1.403(19) .
C3 H3 0.9500 .
C4 C5 1.338(18) .
C4 H4 0.9500 .
C5 C6 1.380(17) .
C5 H5 0.9500 .
C6 C7 1.460(19) .
C7 C8 1.399(19) .
C8 C9 1.36(2) .
C8 H8 0.9500 .
C9 C10 1.35(2) .
C9 H9 0.9500 .
C10 C11 1.40(2) .
C10 H10 0.9500 .
C11 C12 1.53(2) .

loop_
_geom_torsion_atom_site_label_1
_geom_torsion_atom_site_label_2
_geom_torsion_atom_site_label_3
_geom_torsion_atom_site_label_4
_geom_torsion
_geom_torsion_site_symmetry_1
O2 Tb1 O1 C1 -77.0(11) 40_667
O3 Tb1 O1 C1 81.8(11) 32_566
O4 Tb1 O1 C1 -174.5(11) .
O7 Tb1 O1 C1 155.9(11) .
O5 Tb1 O1 C1 -152.1(11) .
N2 Tb1 O1 C1 0.9(12) .
N1 Tb1 O1 C1 0.6(10) .
N3 Tb1 O1 C1 -178.2(11) .
O2 Tb1 O4 C12 73.4(10) 40_667
O3 Tb1 O4 C12 -85.2(10) 32_566
O1 Tb1 O4 C12 171.1(12) .
O7 Tb1 O4 C12 -159.2(11) .
O5 Tb1 O4 C12 148.8(10) .
N2 Tb1 O4 C12 -5.0(10) .
N1 Tb1 O4 C12 -3.2(12) .
N3 Tb1 O4 C12 174.9(11) .
O2 Tb1 O5 N3 176.3(8) 40_667
O3 Tb1 O5 N3 -3.2(9) 32_566
O4 Tb1 O5 N3 84.3(7) .
O1 Tb1 O5 N3 -90.1(8) .
O7 Tb1 O5 N3 -1.6(7) .
N2 Tb1 O5 N3 124.3(8) .
N1 Tb1 O5 N3 -129.9(8) .
O2 Tb1 O7 N3 -1.0(10) 40_667
O3 Tb1 O7 N3 -179.8(8) 32_566
O4 Tb1 O7 N3 -85.7(8) .
O1 Tb1 O7 N3 87.0(8) .
O5 Tb1 O7 N3 1.6(7) .
N2 Tb1 O7 N3 -124.7(8) .
N1 Tb1 O7 N3 125.2(8) .
O2 Tb1 N1 C6 -83.9(11) 40_667
O3 Tb1 N1 C6 84.3(10) 32_566
O4 Tb1 N1 C6 -2.2(12) .
O1 Tb1 N1 C6 179.4(11) .
O7 Tb1 N1 C6 137.0(10) .
O5 Tb1 N1 C6 -136.5(10) .
N2 Tb1 N1 C6 -0.3(10) .
N3 Tb1 N1 C6 -178.3(10) .
O2 Tb1 N1 C2 96.0(9) 40_667
O3 Tb1 N1 C2 -95.8(9) 32_566
O4 Tb1 N1 C2 177.7(8) .
O1 Tb1 N1 C2 -0.7(8) .
O7 Tb1 N1 C2 -43.1(11) .
O5 Tb1 N1 C2 43.3(11) .
N2 Tb1 N1 C2 179.6(10) .
N3 Tb1 N1 C2 1.6(14) .
O2 Tb1 N2 C11 -91.2(9) 40_667
O3 Tb1 N2 C11 99.2(9) 32_566
O4 Tb1 N2 C11 3.6(8) .
O1 Tb1 N2 C11 -175.1(8) .
O7 Tb1 N2 C11 46.3(11) .
O5 Tb1 N2 C11 -40.3(11) .
N1 Tb1 N2 C11 -174.8(10) .
N3 Tb1 N2 C11 3.3(13) .
O2 Tb1 N2 C7 82.4(10) 40_667
O3 Tb1 N2 C7 -87.1(10) 32_566
O4 Tb1 N2 C7 177.2(11) .
O1 Tb1 N2 C7 -1.5(12) .
O7 Tb1 N2 C7 -140.1(10) .
O5 Tb1 N2 C7 133.3(10) .
N1 Tb1 N2 C7 -1.1(10) .
N3 Tb1 N2 C7 177.0(10) .
Tb1 O7 N3 O6 -178.9(11) .
Tb1 O7 N3 O5 -2.8(12) .
Tb1 O5 N3 O6 178.9(11) .
Tb1 O5 N3 O7 2.7(12) .
O2 Tb1 N3 O6 -98(80) 40_667
O3 Tb1 N3 O6 83(80) 32_566
O4 Tb1 N3 O6 174(100) .
O1 Tb1 N3 O6 -7(80) .
O7 Tb1 N3 O6 83(80) .
O5 Tb1 N3 O6 -94(80) .
N2 Tb1 N3 O6 174(100) .
N1 Tb1 N3 O6 -10(81) .
O2 Tb1 N3 O7 179.2(8) 40_667
O3 Tb1 N3 O7 0.2(8) 32_566
O4 Tb1 N3 O7 90.6(8) .
O1 Tb1 N3 O7 -90.3(8) .
O5 Tb1 N3 O7 -177.2(13) .
N2 Tb1 N3 O7 90.9(10) .
N1 Tb1 N3 O7 -92.5(11) .
O2 Tb1 N3 O5 -3.6(8) 40_667
O3 Tb1 N3 O5 177.3(7) 32_566
O4 Tb1 N3 O5 -92.2(8) .
O1 Tb1 N3 O5 86.8(8) .
O7 Tb1 N3 O5 177.2(13) .
N2 Tb1 N3 O5 -91.9(10) .
N1 Tb1 N3 O5 84.7(10) .
Tb1 O2 C1 O1 -14(3) 39_657
Tb1 O2 C1 C2 163.5(17) 39_657
Tb1 O1 C1 O2 176.6(10) .
Tb1 O1 C1 C2 -0.4(17) .
C6 N1 C2 C3 3.0(19) .
Tb1 N1 C2 C3 -176.9(10) .
C6 N1 C2 C1 -179.3(11) .
Tb1 N1 C2 C1 0.8(14) .
O2 C1 C2 N1 -177.5(12) .
O1 C1 C2 N1 -0.3(17) .
O2 C1 C2 C3 0.2(19) .
O1 C1 C2 C3 177.4(13) .
N1 C2 C3 C4 -3(2) .
C1 C2 C3 C4 179.4(13) .
C2 C3 C4 C5 2(2) .
C3 C4 C5 C6 0(2) .
C2 N1 C6 C5 -1.5(19) .
Tb1 N1 C6 C5 178.3(10) .
C2 N1 C6 C7 -178.4(12) .
Tb1 N1 C6 C7 1.5(16) .
C4 C5 C6 N1 0(2) .
C4 C5 C6 C7 176.8(14) .
C11 N2 C7 C8 -2.4(19) .
Tb1 N2 C7 C8 -176.2(10) .
C11 N2 C7 C6 176.0(11) .
Tb1 N2 C7 C6 2.3(16) .
N1 C6 C7 N2 -2.3(18) .
C5 C6 C7 N2 -179.0(13) .
N1 C6 C7 C8 176.1(14) .
C5 C6 C7 C8 -1(2) .
N2 C7 C8 C9 5(2) .
C6 C7 C8 C9 -173.2(16) .
C7 C8 C9 C10 -4(3) .
C8 C9 C10 C11 0(3) .
C7 N2 C11 C10 -2(2) .
Tb1 N2 C11 C10 172.6(12) .
C7 N2 C11 C12 -176.3(11) .
Tb1 N2 C11 C12 -2.2(12) .
C9 C10 C11 N2 3(3) .
C9 C10 C11 C12 176.6(16) .
Tb1 O4 C12 O3 -174.4(9) .
Tb1 O4 C12 C11 6.1(17) .
Tb1 O3 C12 O4 40(2) 35_656
Tb1 O3 C12 C11 -140.0(14) 35_656
N2 C11 C12 O4 -2.3(17) .
C10 C11 C12 O4 -177.0(15) .
N2 C11 C12 O3 178.2(11) .
C10 C11 C12 O3 4(2) .

loop_
_platon_squeeze_void_nr
_platon_squeeze_void_average_x
_platon_squeeze_void_average_y
_platon_squeeze_void_average_z
_platon_squeeze_void_volume
_platon_squeeze_void_count_electrons
_platon_squeeze_void_content
1 -0.002 -0.004 -0.002 8882 3354 ' '
2 0.750 0.000 0.250 8 2 ' '
3 0.250 0.000 0.750 8 2 ' '
4 0.750 0.052 0.052 8 2 ' '
5 0.750 0.052 0.448 8 2 ' '
6 0.052 0.052 0.750 8 2 ' '
7 0.448 0.052 0.750 8 2 ' '
8 0.750 0.250 0.000 8 2 ' '
9 0.750 0.250 0.500 8 2 ' '
10 0.552 0.250 0.552 8 2 ' '
11 0.948 0.250 0.552 8 2 ' '
12 0.000 0.250 0.750 8 2 ' '
13 0.500 0.250 0.750 8 2 ' '
14 0.552 0.250 0.948 8 2 ' '
15 0.948 0.250 0.948 8 2 ' '
16 0.750 0.448 0.052 8 2 ' '
17 0.750 0.448 0.448 8 2 ' '
18 0.052 0.448 0.750 8 2 ' '
19 0.448 0.448 0.750 8 2 ' '
20 0.750 0.500 0.250 8 2 ' '
21 0.250 0.500 0.750 8 2 ' '
22 0.552 0.552 0.250 8 2 ' '
23 0.948 0.552 0.250 8 2 ' '
24 0.250 0.552 0.552 8 2 ' '
25 0.250 0.552 0.948 8 2 ' '
26 0.250 0.750 0.000 8 2 ' '
27 0.052 0.750 0.052 8 2 ' '
28 0.448 0.750 0.052 8 2 ' '
29 0.000 0.750 0.250 8 2 ' '
30 0.500 0.750 0.250 8 2 ' '
31 0.052 0.750 0.448 8 2 ' '
32 0.448 0.750 0.448 8 2 ' '
33 0.250 0.750 0.500 8 2 ' '
34 0.552 0.948 0.250 8 2 ' '
35 0.948 0.948 0.250 8 2 ' '
36 0.250 0.948 0.552 8 2 ' '
37 0.250 0.948 0.948 8 2 ' '
